data_7116326
loop_
_publ_author_name
'Rumpa Pal'
'Govindappa Nagendra'
'M. Samarasimhareddy'
'Vommina V. Sureshbabu'
'Tayur N. Guru Row'

_publ_section_title
;
 Observation of a reversible isomorphous phase transition and an interplay
 of 'sigma-holes' and 'pi-holes' in Fmoc-Leu-psi[CH2-NCS]
;
_journal_name_full Chem.Commun.
_journal_page_first 933
_journal_paper_doi 10.1039/C4cc08751H
_journal_volume 51
_journal_year 2015
_chemical_absolute_configuration unk
_chemical_compound_source 'see text'
_chemical_formula_moiety 'C22 H24 N2 O2 S'
_chemical_formula_sum 'C22 H24 N2 O2 S'
_chemical_formula_weight 380.50
_chemical_name_systematic ?
_space_group_IT_number 76
_symmetry_cell_setting tetragonal
_symmetry_Int_Tables_number 76
_symmetry_space_group_name_Hall 'P 4w'
_symmetry_space_group_name_H-M 'P 41'
_atom_sites_solution_hydrogens mixed
_audit_update_record
;
2014-11-01 deposited with the CCDC.
2014-11-24 downloaded from the CCDC.
;
_cell_angle_alpha 90
_cell_angle_beta 90
_cell_angle_gamma 90
_cell_formula_units_Z 8
_cell_length_a 17.4665(1)
_cell_length_b 17.4665(1)
_cell_length_c 13.1291(1)
_cell_measurement_reflns_used 42280
_cell_measurement_temperature 100(2)
_cell_measurement_theta_max 50.1
_cell_measurement_theta_min 2.6
_cell_volume 4005.41(4)
_computing_cell_refinement
;
CrysAlisPro, Agilent Technologies,
Version 1.171.37.31 (release 14-01-2014 CrysAlis171 .NET)
(compiled Jan 14 2014,18:38:05)
;
_computing_data_collection
;
CrysAlisPro, Agilent Technologies,
Version 1.171.37.31 (release 14-01-2014 CrysAlis171 .NET)
(compiled Jan 14 2014,18:38:05)
;
_computing_data_reduction
;
CrysAlisPro, Agilent Technologies,
Version 1.171.37.31 (release 14-01-2014 CrysAlis171 .NET)
(compiled Jan 14 2014,18:38:05)
;
_computing_publication_material 'PLATON (Spek, 2003)'
_computing_structure_refinement 'SHELXL-97 (Sheldrick, 1997)'
_computing_structure_solution 'SHELXS-97 (Sheldrick, 1997)'
_diffrn_ambient_temperature 100(2)
_diffrn_detector_area_resol_mean 18.4
_diffrn_measured_fraction_theta_max 0.9998
_diffrn_measurement_device_type 'Xcalibur, Eos, Nova'
_diffrn_measurement_method 'f\w scans'
_diffrn_radiation_monochromator graphite
_diffrn_radiation_probe x-ray
_diffrn_radiation_source 'Rotating Anode'
_diffrn_radiation_type MoK\a
_diffrn_radiation_wavelength 0.71073
_diffrn_reflns_av_R_equivalents 0.0683
_diffrn_reflns_av_sigmaI/netI 0.0851
_diffrn_reflns_limit_h_max 37
_diffrn_reflns_limit_h_min -37
_diffrn_reflns_limit_k_max 37
_diffrn_reflns_limit_k_min -37
_diffrn_reflns_limit_l_max 28
_diffrn_reflns_limit_l_min -28
_diffrn_reflns_number 530944
_diffrn_reflns_reduction_process
;
;
_diffrn_reflns_theta_full 26.3154
_diffrn_reflns_theta_max 50.5794
_diffrn_reflns_theta_min 2.6076
_exptl_absorpt_coefficient_mu 0.181
_exptl_absorpt_correction_T_max 1.843
_exptl_absorpt_correction_T_min 0.859
_exptl_absorpt_correction_type gaussian
_exptl_absorpt_process_details
;
CrysAlisPro, Agilent Technologies,
Version 1.171.36.28 (release 01-02-2013 CrysAlis171 .NET)
(compiled Feb  1 2013,16:14:44)
Numerical absorption correction based on gaussian integration over
            a multifaceted crystal model
;
_exptl_crystal_colour colourless
_exptl_crystal_density_diffrn 1.262
_exptl_crystal_density_method 'Not Measured'
_exptl_crystal_description block
_exptl_crystal_F_000 1616
_exptl_crystal_size_max 0.5992
_exptl_crystal_size_mid 0.3100
_exptl_crystal_size_min 0.2556
_refine_diff_density_max 0.617
_refine_diff_density_min -0.529
_refine_diff_density_rms 0.046
_refine_ls_abs_structure_details 'Flack H.D. (1983), Acta Cryst. A39, 876-881'
_refine_ls_abs_structure_Flack 0.001(12)
_refine_ls_extinction_method ' none'
_refine_ls_goodness_of_fit_ref 1.000
_refine_ls_hydrogen_treatment mixed
_refine_ls_matrix_type full
_refine_ls_number_parameters 499
_refine_ls_number_reflns 42280
_refine_ls_number_restraints 1
_refine_ls_restrained_S_all 1.000
_refine_ls_R_factor_all 0.0593
_refine_ls_R_factor_gt 0.0390
_refine_ls_shift/su_max 0.001
_refine_ls_shift/su_mean 0.000
_refine_ls_structure_factor_coef Fsqd
_refine_ls_weighting_details 'W=1/[\S^2^(FO^2^)+(0.0262P)^2^] WHERE P=(FO^2^+2FC^2^)/3'
_refine_ls_weighting_scheme calc
_refine_ls_wR_factor_gt 0.0969
_refine_ls_wR_factor_ref 0.1045
_reflns_number_gt 32688
_reflns_number_total 42280
_reflns_threshold_expression 'I > 2\s(I)'
_cod_data_source_file c4cc08751h2.cif
_cod_data_source_block redo
_cod_depositor_comments
;
The following automatic conversions were performed:

'_refine_ls_hydrogen_treatment' value ' mixed' changed to 'mixed'
according to the built-in table from CIF Core dictionary named
'cif_core.dic' version 2.4.1 from 2010-06-29.

Automatic conversion script
Id: cif_fix_values 2827 2014-09-09 07:05:25Z andrius 
;
_cod_database_code 7116326

loop_
_symmetry_equiv_pos_site_id
_symmetry_equiv_pos_as_xyz
1 x,y,z
2 -y,x,1/4+z
3 -x,-y,1/2+z
4 y,-x,3/4+z

loop_
_atom_site_label
_atom_site_type_symbol
_atom_site_fract_x
_atom_site_fract_y
_atom_site_fract_z
_atom_site_U_iso_or_equiv
_atom_site_adp_type
_atom_site_occupancy
_atom_site_site_symmetry_order
_atom_site_calc_flag
_atom_site_refinement_flags_posn
_atom_site_refinement_flags_adp
C1 C 0.28023(4) -0.11164(4) 0.49709(7) 0.02066(11) Uani 1 1 d . .
H1 H 0.2704 -0.0674 0.5343 0.025 Uiso 1 1 calc R U
C1A C 0.63174(4) -0.21708(4) 0.73417(6) 0.02008(11) Uani 1 1 d . .
H1A H 0.5854 -0.2212 0.7685 0.024 Uiso 1 1 calc R U
C2 C 0.25184(5) -0.11986(5) 0.39786(7) 0.02461(13) Uani 1 1 d . .
H2 H 0.2236 -0.0805 0.3685 0.030 Uiso 1 1 calc R U
C2A C 0.63962(5) -0.24548(5) 0.63509(7) 0.02271(12) Uani 1 1 d . .
H2A H 0.5980 -0.2683 0.6031 0.027 Uiso 1 1 calc R U
C3 C 0.26569(5) -0.18689(6) 0.34272(7) 0.02469(13) Uani 1 1 d . .
H3 H 0.2466 -0.1915 0.2769 0.030 Uiso 1 1 calc R U
C3A C 0.70962(5) -0.23983(5) 0.58375(6) 0.02246(12) Uani 1 1 d . .
H3A H 0.7139 -0.2590 0.5179 0.027 Uiso 1 1 calc R U
C4 C 0.30785(5) -0.24723(5) 0.38500(6) 0.02169(12) Uani 1 1 d . .
H4 H 0.3163 -0.2920 0.3484 0.026 Uiso 1 1 calc R U
C4A C 0.77319(5) -0.20582(4) 0.63013(6) 0.02026(11) Uani 1 1 d . .
H4A H 0.8198 -0.2025 0.5961 0.024 Uiso 1 1 calc R U
C5 C 0.33701(4) -0.23851(4) 0.48347(6) 0.01737(9) Uani 1 1 d . .
C5A C 0.76514(4) -0.17685(4) 0.72887(5) 0.01658(9) Uani 1 1 d . .
C6 C 0.38286(4) -0.29070(4) 0.54664(6) 0.01759(9) Uani 1 1 d . .
C6A C 0.82028(4) -0.13776(4) 0.79544(6) 0.01731(9) Uani 1 1 d . .
C7 C 0.41222(5) -0.36364(4) 0.52658(7) 0.02291(12) Uani 1 1 d . .
H7 H 0.4048 -0.3866 0.4635 0.027 Uiso 1 1 calc R U
C7A C 0.89672(4) -0.11735(5) 0.77973(7) 0.02316(13) Uani 1 1 d . .
H7A H 0.9210 -0.1282 0.7184 0.028 Uiso 1 1 calc R U
C8 C 0.45290(5) -0.40122(5) 0.60323(9) 0.02659(15) Uani 1 1 d . .
H8 H 0.4725 -0.4498 0.5910 0.032 Uiso 1 1 calc R U
C8A C 0.93592(5) -0.08024(6) 0.85826(9) 0.02712(15) Uani 1 1 d . .
H8A H 0.9869 -0.0664 0.8489 0.033 Uiso 1 1 calc R U
C9 C 0.46458(5) -0.36680(5) 0.69823(8) 0.02569(14) Uani 1 1 d . .
H9 H 0.4916 -0.3928 0.7485 0.031 Uiso 1 1 calc R U
C9A C 0.89982(5) -0.06357(5) 0.95064(8) 0.02612(14) Uani 1 1 d . .
H9A H 0.9268 -0.0387 1.0019 0.031 Uiso 1 1 calc R U
C10 C 0.43578(5) -0.29338(4) 0.71811(7) 0.02141(11) Uani 1 1 d . .
H10 H 0.4436 -0.2703 0.7811 0.026 Uiso 1 1 calc R U
C10A C 0.82319(4) -0.08411(5) 0.96657(6) 0.02101(11) Uani 1 1 d . .
H10A H 0.7990 -0.0731 1.0280 0.025 Uiso 1 1 calc R U
C11 C 0.39522(4) -0.25560(4) 0.64194(6) 0.01722(9) Uani 1 1 d . .
C11A C 0.78395(4) -0.12128(4) 0.88853(5) 0.01653(9) Uani 1 1 d . .
C12 C 0.36160(4) -0.17546(4) 0.64258(6) 0.01648(9) Uani 1 1 d . .
H12 H 0.3238 -0.1700 0.6973 0.020 Uiso 1 1 calc R U
C12A C 0.70092(4) -0.14708(4) 0.88583(5) 0.01559(8) Uani 1 1 d . .
H12A H 0.6914 -0.1857 0.9385 0.019 Uiso 1 1 calc R U
C13 C 0.32340(4) -0.17090(4) 0.53904(6) 0.01682(9) Uani 1 1 d . .
C13A C 0.69459(4) -0.18249(4) 0.78051(5) 0.01603(9) Uani 1 1 d . .
C14 C 0.42657(4) -0.11700(4) 0.65500(6) 0.01706(9) Uani 1 1 d . .
H14A H 0.4515 -0.1250 0.7201 0.020 Uiso 1 1 calc R U
H14B H 0.4643 -0.1250 0.6018 0.020 Uiso 1 1 calc R U
C14A C 0.64910(4) -0.07721(4) 0.90184(5) 0.01669(9) Uani 1 1 d . .
H14C H 0.6588 -0.0559 0.9688 0.020 Uiso 1 1 calc R U
H14D H 0.6619 -0.0384 0.8518 0.020 Uiso 1 1 calc R U
C15 C 0.37116(4) -0.01039(4) 0.73800(5) 0.01428(8) Uani 1 1 d . .
C15A C 0.53748(3) -0.12927(4) 0.97638(5) 0.01414(8) Uani 1 1 d . .
C16 C 0.32811(4) 0.11154(4) 0.81018(5) 0.01575(9) Uani 1 1 d . .
H16 H 0.3413 0.0849 0.8735 0.019 Uiso 1 1 calc R U
C16A C 0.41324(4) -0.16900(4) 1.04430(5) 0.01497(8) Uani 1 1 d . .
H16A H 0.4428 -0.1675 1.1077 0.018 Uiso 1 1 calc R U
C17 C 0.24213(4) 0.13001(4) 0.81069(8) 0.02227(12) Uani 1 1 d . .
H17A H 0.2297 0.1583 0.8721 0.027 Uiso 1 1 calc R U
H17B H 0.2301 0.1623 0.7527 0.027 Uiso 1 1 calc R U
C17A C 0.38654(4) -0.25160(4) 1.02555(7) 0.02047(11) Uani 1 1 d . .
H17C H 0.3559 -0.2685 1.0829 0.025 Uiso 1 1 calc R U
H17D H 0.3545 -0.2530 0.9652 0.025 Uiso 1 1 calc R U
C18 C 0.16885(4) 0.01052(5) 0.76048(6) 0.02069(11) Uani 1 1 d . .
C18A C 0.50351(5) -0.33860(5) 0.99195(6) 0.02096(11) Uani 1 1 d . .
C19 C 0.37305(4) 0.18674(4) 0.80494(6) 0.01694(9) Uani 1 1 d . .
H19A H 0.3580 0.2140 0.7438 0.020 Uiso 1 1 calc R U
H19B H 0.3589 0.2182 0.8629 0.020 Uiso 1 1 calc R U
C19A C 0.34331(4) -0.11685(4) 1.05585(6) 0.01696(9) Uani 1 1 d . .
H19C H 0.3123 -0.1355 1.1119 0.020 Uiso 1 1 calc R U
H19D H 0.3127 -0.1203 0.9944 0.020 Uiso 1 1 calc R U
C20 C 0.46018(4) 0.17712(4) 0.80431(6) 0.01736(9) Uani 1 1 d . .
H20 H 0.4736 0.1438 0.7470 0.021 Uiso 1 1 calc R U
C20A C 0.36278(4) -0.03249(4) 1.07517(6) 0.01883(10) Uani 1 1 d . .
H20A H 0.3915 -0.0136 1.0162 0.023 Uiso 1 1 calc R U
C21 C 0.48961(5) 0.13955(6) 0.90169(7) 0.02745(15) Uani 1 1 d . .
H21A H 0.5445 0.1374 0.9000 0.041 Uiso 1 1 calc R U
H21B H 0.4694 0.0886 0.9068 0.041 Uiso 1 1 calc R U
H21C H 0.4734 0.1690 0.9596 0.041 Uiso 1 1 calc R U
C21A C 0.41301(6) -0.02222(5) 1.16975(7) 0.02564(14) Uani 1 1 d . .
H21D H 0.4183 0.0313 1.1846 0.038 Uiso 1 1 calc R U
H21E H 0.4626 -0.0440 1.1573 0.038 Uiso 1 1 calc R U
H21F H 0.3896 -0.0476 1.2267 0.038 Uiso 1 1 calc R U
C22 C 0.49840(5) 0.25481(5) 0.78668(8) 0.02584(14) Uani 1 1 d . .
H22A H 0.4792 0.2770 0.7249 0.039 Uiso 1 1 calc R U
H22B H 0.5528 0.2480 0.7813 0.039 Uiso 1 1 calc R U
H22C H 0.4872 0.2882 0.8428 0.039 Uiso 1 1 calc R U
C22A C 0.28928(6) 0.01443(5) 1.08358(10) 0.02989(17) Uani 1 1 d . .
H22D H 0.2591 0.0075 1.0231 0.045 Uiso 1 1 calc R U
H22E H 0.3019 0.0676 1.0911 0.045 Uiso 1 1 calc R U
H22F H 0.2606 -0.0023 1.1418 0.045 Uiso 1 1 calc R U
N1 N 0.34806(3) 0.06284(3) 0.72397(5) 0.01555(8) Uani 1 1 d . .
N1A N 0.46187(3) -0.14240(4) 0.96125(4) 0.01563(8) Uani 1 1 d . .
N2 N 0.19622(4) 0.06175(5) 0.80629(7) 0.02521(12) Uani 1 1 d . .
N2A N 0.44948(5) -0.30255(4) 1.01241(8) 0.02627(13) Uani 1 1 d . .
O1 O 0.39878(3) -0.03944(3) 0.64971(4) 0.01694(7) Uani 1 1 d . .
O1A O 0.56875(3) -0.09548(3) 0.89326(4) 0.01687(7) Uani 1 1 d . .
O2 O 0.36755(4) -0.04647(3) 0.81786(4) 0.01862(8) Uani 1 1 d . .
O2A O 0.57380(3) -0.14593(3) 1.05305(4) 0.01768(8) Uani 1 1 d . .
S1 S 0.12832(2) -0.05973(2) 0.70528(2) 0.02931(5) Uani 1 1 d . .
S1A S 0.57631(2) -0.39066(2) 0.96681(3) 0.03741(6) Uani 1 1 d . .
H1N H 0.3623(10) 0.0850(10) 0.6682(14) 0.023(3) Uiso 1 1 d . .
H1NA H 0.4412(8) -0.1194(8) 0.9130(11) 0.012(3) Uiso 1 1 d . .

loop_
_atom_site_aniso_label
_atom_site_aniso_U_11
_atom_site_aniso_U_22
_atom_site_aniso_U_33
_atom_site_aniso_U_23
_atom_site_aniso_U_13
_atom_site_aniso_U_12
C1 0.0187(2) 0.0175(2) 0.0258(3) 0.0019(2) -0.0005(2) -0.00134(19)
C1A 0.0176(2) 0.0213(3) 0.0214(3) -0.0024(2) -0.0021(2) 0.00054(19)
C2 0.0218(3) 0.0247(3) 0.0273(4) 0.0049(3) -0.0040(3) -0.0031(2)
C2A 0.0243(3) 0.0217(3) 0.0221(3) -0.0036(2) -0.0054(2) 0.0027(2)
C3 0.0224(3) 0.0298(3) 0.0218(3) 0.0020(3) -0.0032(2) -0.0060(3)
C3A 0.0294(3) 0.0204(3) 0.0176(3) -0.0012(2) -0.0023(2) 0.0058(2)
C4 0.0199(3) 0.0250(3) 0.0201(3) -0.0029(2) 0.0002(2) -0.0053(2)
C4A 0.0239(3) 0.0194(2) 0.0175(2) 0.0012(2) 0.0027(2) 0.0048(2)
C5 0.0156(2) 0.0174(2) 0.0191(2) -0.00183(18) 0.00157(18) -0.00263(17)
C5A 0.0171(2) 0.0158(2) 0.0168(2) 0.00174(17) 0.00130(18) 0.00163(16)
C6 0.0168(2) 0.0154(2) 0.0206(3) -0.00251(18) 0.00220(19) -0.00158(16)
C6A 0.0151(2) 0.0169(2) 0.0199(2) 0.00279(18) 0.00135(18) 0.00035(16)
C7 0.0228(3) 0.0168(2) 0.0292(3) -0.0048(2) 0.0024(2) 0.0003(2)
C7A 0.0166(2) 0.0245(3) 0.0284(3) 0.0034(3) 0.0044(2) -0.0009(2)
C8 0.0254(3) 0.0173(3) 0.0371(4) -0.0015(3) 0.0013(3) 0.0028(2)
C8A 0.0161(3) 0.0283(3) 0.0369(4) 0.0020(3) -0.0002(3) -0.0041(2)
C9 0.0244(3) 0.0209(3) 0.0318(4) 0.0038(3) 0.0000(3) 0.0032(2)
C9A 0.0186(3) 0.0271(3) 0.0326(4) -0.0008(3) -0.0052(3) -0.0037(2)
C10 0.0217(3) 0.0206(3) 0.0219(3) 0.0015(2) 0.0000(2) 0.0006(2)
C10A 0.0184(2) 0.0226(3) 0.0220(3) -0.0004(2) -0.0034(2) -0.0013(2)
C11 0.0172(2) 0.0158(2) 0.0186(2) -0.00068(18) 0.00243(18) -0.00080(17)
C11A 0.0145(2) 0.0176(2) 0.0175(2) 0.00180(18) -0.00075(17) -0.00007(16)
C12 0.0162(2) 0.0156(2) 0.0176(2) -0.00152(17) 0.00302(18) -0.00070(16)
C12A 0.01419(19) 0.0169(2) 0.0157(2) 0.00132(17) 0.00013(16) 0.00003(16)
C13 0.0153(2) 0.0158(2) 0.0194(2) -0.00046(18) 0.00129(18) -0.00207(16)
C13A 0.0151(2) 0.0161(2) 0.0169(2) 0.00065(17) -0.00023(17) 0.00087(16)
C14 0.0167(2) 0.0165(2) 0.0181(2) -0.00407(18) 0.00293(18) -0.00052(16)
C14A 0.0149(2) 0.0174(2) 0.0178(2) 0.00099(18) 0.00148(17) -0.00061(16)
C15 0.01478(19) 0.01515(19) 0.01290(19) -0.00107(15) 0.00083(15) 0.00014(15)
C15A 0.01341(18) 0.0163(2) 0.01268(19) -0.00124(16) 0.00045(15) 0.00039(15)
C16 0.0162(2) 0.0155(2) 0.0155(2) -0.00134(17) 0.00121(17) 0.00127(16)
C16A 0.01394(19) 0.0158(2) 0.0152(2) -0.00078(16) 0.00040(16) -0.00011(15)
C17 0.0160(2) 0.0188(2) 0.0321(4) -0.0039(2) 0.0024(2) 0.00094(19)
C17A 0.0171(2) 0.0156(2) 0.0287(3) -0.0017(2) -0.0005(2) 0.00047(18)
C18 0.0192(2) 0.0211(3) 0.0218(3) -0.0001(2) 0.0033(2) 0.0001(2)
C18A 0.0209(3) 0.0209(3) 0.0211(3) -0.0003(2) -0.0020(2) 0.0024(2)
C19 0.0170(2) 0.0151(2) 0.0188(2) -0.00130(17) -0.00006(18) 0.00049(16)
C19A 0.0143(2) 0.0164(2) 0.0201(2) -0.00192(18) 0.00200(18) 0.00022(16)
C20 0.0166(2) 0.0188(2) 0.0168(2) -0.00072(18) -0.00176(18) -0.00087(17)
C20A 0.0197(2) 0.0162(2) 0.0205(3) -0.00249(19) 0.0034(2) 0.00075(18)
C21 0.0245(3) 0.0344(4) 0.0234(3) 0.0067(3) -0.0074(3) -0.0007(3)
C21A 0.0290(3) 0.0238(3) 0.0241(3) -0.0076(3) -0.0009(3) -0.0018(3)
C22 0.0224(3) 0.0230(3) 0.0321(4) 0.0015(3) -0.0028(3) -0.0060(2)
C22A 0.0259(3) 0.0224(3) 0.0413(5) -0.0051(3) 0.0033(3) 0.0071(3)
N1 0.0186(2) 0.01436(17) 0.01364(18) -0.00027(14) 0.00107(15) 0.00108(14)
N1A 0.01287(16) 0.0205(2) 0.01357(18) 0.00028(15) -0.00020(14) 0.00065(14)
N2 0.0190(2) 0.0246(3) 0.0320(3) -0.0048(2) 0.0037(2) -0.0032(2)
N2A 0.0247(3) 0.0184(2) 0.0357(4) -0.0024(2) -0.0001(3) 0.0046(2)
O1 0.0217(2) 0.01519(16) 0.01395(17) -0.00252(13) 0.00376(15) -0.00107(14)
O1A 0.01404(16) 0.0221(2) 0.01449(17) 0.00263(15) 0.00123(13) 0.00046(14)
O2 0.0239(2) 0.01796(18) 0.01396(18) 0.00164(14) 0.00188(15) 0.00417(16)
O2A 0.01576(17) 0.0240(2) 0.01326(17) 0.00085(15) -0.00168(13) -0.00072(15)
S1 0.03586(11) 0.02421(9) 0.02786(10) -0.00363(7) -0.00131(8) -0.00571(8)
S1A 0.02687(10) 0.04695(15) 0.03842(14) -0.00794(11) -0.00085(10) 0.01659(10)

loop_
_atom_type_symbol
_atom_type_description
_atom_type_scat_dispersion_real
_atom_type_scat_dispersion_imag
_atom_type_scat_source
S S 0.1246 0.1234 'International Tables Vol C Tables 4.2.6.8 and 6.1.1.4'
O O 0.0106 0.0060 'International Tables Vol C Tables 4.2.6.8 and 6.1.1.4'
N N 0.0061 0.0033 'International Tables Vol C Tables 4.2.6.8 and 6.1.1.4'
H H 0.0000 0.0000 'International Tables Vol C Tables 4.2.6.8 and 6.1.1.4'
C C 0.0033 0.0016 'International Tables Vol C Tables 4.2.6.8 and 6.1.1.4'

loop_
_geom_angle_atom_site_label_1
_geom_angle_atom_site_label_2
_geom_angle_atom_site_label_3
_geom_angle
C13 C1 C2 118.87(7)
C13A C1A C2A 118.84(7)
C3 C2 C1 120.40(8)
C1A C2A C3A 120.58(7)
C2 C3 C4 121.07(8)
C4A C3A C2A 120.91(7)
C5 C4 C3 118.44(8)
C5A C4A C3A 118.51(7)
C4 C5 C13 120.59(7)
C4 C5 C6 130.76(7)
C13 C5 C6 108.64(6)
C4A C5A C13A 120.55(7)
C4A C5A C6A 130.82(7)
C13A C5A C6A 108.63(6)
C7 C6 C11 120.48(7)
C7 C6 C5 131.19(7)
C11 C6 C5 108.33(6)
C7A C6A C11A 120.46(7)
C7A C6A C5A 131.10(7)
C11A C6A C5A 108.44(6)
C8 C7 C6 118.63(8)
C8A C7A C6A 118.54(8)
C7 C8 C9 120.98(8)
C7A C8A C9A 121.06(7)
C8 C9 C10 120.43(8)
C8A C9A C10A 120.47(8)
C11 C10 C9 118.85(8)
C11A C10A C9A 118.64(8)
C10 C11 C6 120.62(7)
C10 C11 C12 129.05(7)
C6 C11 C12 110.29(6)
C10A C11A C6A 120.82(6)
C10A C11A C12A 128.69(7)
C6A C11A C12A 110.46(6)
C13 C12 C11 102.33(6)
C13 C12 C14 112.67(6)
C11 C12 C14 109.15(6)
C13A C12A C11A 102.22(5)
C13A C12A C14A 113.94(5)
C11A C12A C14A 108.91(5)
C1 C13 C5 120.61(7)
C1 C13 C12 129.14(7)
C5 C13 C12 110.25(6)
C1A C13A C5A 120.60(7)
C1A C13A C12A 129.17(6)
C5A C13A C12A 110.22(6)
O1 C14 C12 111.79(6)
O1A C14A C12A 112.77(5)
O2 C15 N1 125.96(6)
O2 C15 O1 123.94(6)
N1 C15 O1 110.10(6)
O2A C15A N1A 125.81(6)
O2A C15A O1A 123.80(6)
N1A C15A O1A 110.39(6)
N1 C16 C19 110.05(6)
N1 C16 C17 111.08(6)
C19 C16 C17 108.74(6)
N1A C16A C19A 110.43(5)
N1A C16A C17A 110.87(6)
C19A C16A C17A 109.41(5)
N2 C17 C16 111.77(6)
N2A C17A C16A 111.82(6)
N2 C18 S1 176.07(8)
N2A C18A S1A 177.71(9)
C20 C19 C16 114.56(5)
C16A C19A C20A 114.27(6)
C21 C20 C22 111.17(7)
C21 C20 C19 112.18(7)
C22 C20 C19 109.71(6)
C22A C20A C21A 111.12(7)
C22A C20A C19A 109.95(7)
C21A C20A C19A 111.95(7)
C15 N1 C16 121.12(6)
C15A N1A C16A 120.79(6)
C18 N2 C17 151.11(10)
C18A N2A C17A 171.78(10)
C15 O1 C14 115.54(5)
C15A O1A C14A 115.16(5)

loop_
_geom_bond_atom_site_label_1
_geom_bond_atom_site_label_2
_geom_bond_distance
C1 C13 1.3940(10)
C1 C2 1.4013(13)
C1A C13A 1.3929(10)
C1A C2A 1.3990(12)
C2 C3 1.3977(14)
C2A C3A 1.3996(13)
C3 C4 1.4003(13)
C3A C4A 1.3989(13)
C4 C5 1.3977(11)
C4A C5A 1.3986(10)
C5 C13 1.4084(10)
C5 C6 1.4698(11)
C5A C13A 1.4099(9)
C5A C6A 1.4688(10)
C6 C7 1.3984(10)
C6 C11 1.4099(10)
C6A C7A 1.3972(10)
C6A C11A 1.4069(10)
C7 C8 1.3958(14)
C7A C8A 1.3972(14)
C8 C9 1.3995(15)
C8A C9A 1.3977(15)
C9 C10 1.4019(12)
C9A C10A 1.4014(11)
C10 C11 1.3920(11)
C10A C11A 1.3932(10)
C11 C12 1.5180(9)
C11A C12A 1.5190(9)
C12 C13 1.5164(10)
C12 C14 1.5353(9)
C12A C13A 1.5188(10)
C12A C14A 1.5339(9)
C14 O1 1.4407(9)
C14A O1A 1.4436(8)
C15 O2 1.2248(8)
C15 N1 1.3539(8)
C15 O1 1.3542(8)
C15A O2A 1.2249(8)
C15A N1A 1.3550(8)
C15A O1A 1.3557(8)
C16 N1 1.4581(9)
C16 C19 1.5317(9)
C16 C17 1.5359(10)
C16A N1A 1.4582(9)
C16A C19A 1.5312(9)
C16A C17A 1.5361(10)
C17 N2 1.4380(11)
C17A N2A 1.4249(10)
C18 N2 1.1794(11)
C18 S1 1.5912(9)
C18A N2A 1.1657(11)
C18A S1A 1.5978(8)
C19 C20 1.5311(10)
C19A C20A 1.5333(10)
C20 C21 1.5262(11)
C20 C22 1.5299(11)
C20A C22A 1.5270(11)
C20A C21A 1.5309(12)
